data_1556380
loop_
_publ_author_name
'Dai, Zhongran'
'Zhang, Jinjin'
'Gao, Yuan'
'Tang, Ning'
'Huang, Yong'
'Wu, Jincai'

_publ_section_title
;
 Synthesis and structures of tridentate \b-diketiminato zinc phenoxides as
 catalysts for immortal ring-opening polymerization of l-lactide
;
_journal_issue 12
_journal_name_full 'Catalysis Science &amp; Technology'
_journal_page_first 3268
_journal_paper_doi 10.1039/c3cy00482a
_journal_volume 3
_journal_year 2013
_chemical_formula_moiety 'C35 H47 N3 O Zn'
_chemical_formula_sum 'C35 H47 N3 O Zn'
_chemical_formula_weight 591.12
_space_group_IT_number 2
_space_group_name_Hall '-P 1'
_space_group_name_H-M_alt 'P -1'
_symmetry_cell_setting triclinic
_symmetry_space_group_name_H-M 'P -1'
_atom_sites_solution_hydrogens geom
_atom_sites_solution_primary direct
_atom_sites_solution_secondary difmap
_audit_creation_method SHELXL-97
_cell_angle_alpha 92.804(4)
_cell_angle_beta 92.129(4)
_cell_angle_gamma 92.212(4)
_cell_formula_units_Z 4
_cell_length_a 10.8890(5)
_cell_length_b 14.2911(7)
_cell_length_c 20.7227(9)
_cell_measurement_reflns_used 4251
_cell_measurement_temperature 100.00(10)
_cell_measurement_theta_max 28.4347
_cell_measurement_theta_min 2.9488
_cell_volume 3216.1(3)
_computing_cell_refinement 'Bruker XSCANS'
_computing_data_collection 'Bruker XSCANS'
_computing_data_reduction 'Bruker SHELXTL'
_computing_molecular_graphics 'Bruker SHELXTL'
_computing_publication_material 'Bruker SHELXTL'
_computing_structure_refinement 'SHELXL-97 (Sheldrick, 1997)'
_computing_structure_solution 'SHELXS-97 (Sheldrick, 1990)'
_diffrn_ambient_temperature 100.00(10)
_diffrn_detector_area_resol_mean 16.0733
_diffrn_measured_fraction_theta_full 0.991
_diffrn_measured_fraction_theta_max 0.991
_diffrn_measurement_device_type 'SuperNova, Dual, Cu at zero, Eos'
_diffrn_measurement_method '\w scans'
_diffrn_radiation_monochromator mirror
_diffrn_radiation_source 'SuperNova (Mo) X-ray Source''
_diffrn_radiation_type 'Mo K\a'
_diffrn_radiation_wavelength 0.71073
_diffrn_reflns_av_R_equivalents 0.0820
_diffrn_reflns_av_sigmaI/netI 0.1444
_diffrn_reflns_limit_h_max 12
_diffrn_reflns_limit_h_min -12
_diffrn_reflns_limit_k_max 16
_diffrn_reflns_limit_k_min -16
_diffrn_reflns_limit_l_max 24
_diffrn_reflns_limit_l_min -24
_diffrn_reflns_number 22320
_diffrn_reflns_theta_full 25.00
_diffrn_reflns_theta_max 25.00
_diffrn_reflns_theta_min 2.95
_exptl_absorpt_coefficient_mu 0.794
_exptl_absorpt_correction_T_max 1.00000
_exptl_absorpt_correction_T_min 0.89758
_exptl_absorpt_correction_type multi-scan
_exptl_absorpt_process_details
;
CrysAlisPro, Agilent Technologies,
Version 1.171.36.20 (release 27-06-2012 CrysAlis171 .NET)
(compiled Jul 11 2012,15:38:31)
Empirical absorption correction using spherical harmonics,
 implemented in SCALE3 ABSPACK scaling algorithm.
;
_exptl_crystal_colour 'clear light colourless'
_exptl_crystal_density_diffrn 1.221
_exptl_crystal_density_method 'not measured'
_exptl_crystal_description block
_exptl_crystal_F_000 1264
_exptl_crystal_size_max 0.3200
_exptl_crystal_size_mid 0.2800
_exptl_crystal_size_min 0.2500
_refine_diff_density_max 0.720
_refine_diff_density_min -0.582
_refine_diff_density_rms 0.082
_refine_ls_extinction_method none
_refine_ls_goodness_of_fit_ref 1.110
_refine_ls_hydrogen_treatment constr
_refine_ls_matrix_type full
_refine_ls_number_parameters 741
_refine_ls_number_reflns 11197
_refine_ls_number_restraints 0
_refine_ls_restrained_S_all 1.110
_refine_ls_R_factor_all 0.1150
_refine_ls_R_factor_gt 0.0655
_refine_ls_shift/su_max 0.001
_refine_ls_shift/su_mean 0.000
_refine_ls_structure_factor_coef Fsqd
_refine_ls_weighting_details 'calc w=1/[\s^2^(Fo^2^)+(0.0000P)^2^+0.0000P] where P=(Fo^2^+2Fc^2^)/3'
_refine_ls_weighting_scheme calc
_refine_ls_wR_factor_gt 0.0986
_refine_ls_wR_factor_ref 0.1110
_reflns_number_gt 6982
_reflns_number_total 11197
_reflns_threshold_expression >2sigma(I)
_cod_data_source_file c3cy00482a.txt
_cod_data_source_block dzr3
_cod_depositor_comments
;

2022-05-06
Z value and formula fixed to values more according to usual
chemical conventions.                 miguel
;
_cod_original_formula_sum 'C70 H94 N6 O2 Zn2'
_cod_original_formula_weight 1182.25
_cod_original_formula_moiety 'C70 H94 N6 O2 Zn2'
_cod_original_formula_units_Z 2
_cod_original_sg_symbol_H-M P_-1
_cod_database_code 1556380

loop_
_symmetry_equiv_pos_as_xyz
'x, y, z'
'-x, -y, -z'

loop_
_atom_site_label
_atom_site_type_symbol
_atom_site_fract_x
_atom_site_fract_y
_atom_site_fract_z
_atom_site_U_iso_or_equiv
_atom_site_adp_type
_atom_site_occupancy
_atom_site_symmetry_multiplicity
_atom_site_calc_flag
_atom_site_refinement_flags
Zn1 Zn 0.52374(5) 0.09662(4) 0.26061(2) 0.01805(14) Uani 1 1 d .
Zn2 Zn 0.04051(5) 0.60070(4) 0.26703(2) 0.01851(14) Uani 1 1 d .
N2 N 0.4938(3) 0.0516(3) 0.16962(17) 0.0178(9) Uani 1 1 d .
N1 N 0.5685(3) -0.0228(3) 0.29595(17) 0.0185(9) Uani 1 1 d .
N3 N 0.6746(3) 0.1451(3) 0.32350(17) 0.0189(9) Uani 1 1 d .
N5 N 0.0413(3) 0.5529(3) 0.17573(17) 0.0199(9) Uani 1 1 d .
N4 N 0.0822(3) 0.4824(3) 0.30500(18) 0.0212(9) Uani 1 1 d .
N6 N 0.1753(3) 0.6534(3) 0.34051(18) 0.0230(10) Uani 1 1 d .
O1 O 0.4118(3) 0.19157(19) 0.27971(13) 0.0177(7) Uani 1 1 d .
O2 O -0.0834(3) 0.6893(2) 0.27750(13) 0.0194(7) Uani 1 1 d .
C1 C 0.5909(4) -0.1935(3) 0.2918(2) 0.0233(12) Uani 1 1 d .
H1A H 0.6788 -0.1951 0.2967 0.035 Uiso 1 1 calc R
H1B H 0.5603 -0.2460 0.2644 0.035 Uiso 1 1 calc R
H1C H 0.5555 -0.1965 0.3335 0.035 Uiso 1 1 calc R
C2 C 0.5566(4) -0.1036(3) 0.2618(2) 0.0178(11) Uani 1 1 d .
C3 C 0.5158(4) -0.1091(3) 0.1960(2) 0.0220(11) Uani 1 1 d .
H3 H 0.5026 -0.1698 0.1781 0.026 Uiso 1 1 calc R
C4 C 0.4921(4) -0.0388(3) 0.1534(2) 0.0170(11) Uani 1 1 d .
C5 C 0.4642(4) -0.0714(3) 0.0830(2) 0.0232(12) Uani 1 1 d .
H5A H 0.3798 -0.0933 0.0777 0.035 Uiso 1 1 calc R
H5B H 0.5167 -0.1214 0.0713 0.035 Uiso 1 1 calc R
H5C H 0.4786 -0.0201 0.0557 0.035 Uiso 1 1 calc R
C6 C 0.4705(4) 0.1230(3) 0.1247(2) 0.0159(10) Uani 1 1 d .
C7 C 0.3509(4) 0.1394(3) 0.1030(2) 0.0178(11) Uani 1 1 d .
C8 C 0.3328(4) 0.2157(3) 0.0641(2) 0.0237(12) Uani 1 1 d .
H8 H 0.2538 0.2281 0.0491 0.028 Uiso 1 1 calc R
C9 C 0.4309(5) 0.2722(3) 0.0479(2) 0.0296(13) Uani 1 1 d .
H9 H 0.4179 0.3218 0.0213 0.036 Uiso 1 1 calc R
C10 C 0.5482(4) 0.2560(3) 0.0705(2) 0.0274(13) Uani 1 1 d .
H10 H 0.6132 0.2959 0.0600 0.033 Uiso 1 1 calc R
C11 C 0.5710(4) 0.1815(3) 0.1087(2) 0.0203(11) Uani 1 1 d .
C12 C 0.2386(4) 0.0824(3) 0.1230(2) 0.0220(11) Uani 1 1 d .
H12 H 0.2678 0.0267 0.1437 0.026 Uiso 1 1 calc R
C13 C 0.1693(4) 0.1399(3) 0.1732(2) 0.0328(13) Uani 1 1 d .
H13A H 0.2222 0.1545 0.2107 0.049 Uiso 1 1 calc R
H13B H 0.0980 0.1044 0.1852 0.049 Uiso 1 1 calc R
H13C H 0.1444 0.1971 0.1549 0.049 Uiso 1 1 calc R
C14 C 0.1528(4) 0.0490(4) 0.0656(2) 0.0362(14) Uani 1 1 d .
H14A H 0.1184 0.1023 0.0462 0.054 Uiso 1 1 calc R
H14B H 0.0878 0.0091 0.0803 0.054 Uiso 1 1 calc R
H14C H 0.1985 0.0148 0.0342 0.054 Uiso 1 1 calc R
C15 C 0.7008(4) 0.1609(3) 0.1309(2) 0.0240(12) Uani 1 1 d .
H15 H 0.6963 0.1304 0.1722 0.029 Uiso 1 1 calc R
C16 C 0.7560(4) 0.0926(3) 0.0824(2) 0.0339(14) Uani 1 1 d .
H16A H 0.7093 0.0342 0.0805 0.051 Uiso 1 1 calc R
H16B H 0.8396 0.0823 0.0957 0.051 Uiso 1 1 calc R
H16C H 0.7541 0.1184 0.0405 0.051 Uiso 1 1 calc R
C17 C 0.7861(4) 0.2480(4) 0.1416(3) 0.0445(16) Uani 1 1 d .
H17A H 0.8038 0.2729 0.1006 0.067 Uiso 1 1 calc R
H17B H 0.8613 0.2315 0.1630 0.067 Uiso 1 1 calc R
H17C H 0.7468 0.2943 0.1679 0.067 Uiso 1 1 calc R
C18 C 0.6350(4) -0.0150(3) 0.3573(2) 0.0256(12) Uani 1 1 d .
H18A H 0.6970 -0.0619 0.3583 0.031 Uiso 1 1 calc R
H18B H 0.5789 -0.0264 0.3916 0.031 Uiso 1 1 calc R
C19 C 0.6959(4) 0.0816(3) 0.3682(2) 0.0202(11) Uani 1 1 d .
C20 C 0.7713(4) 0.1060(4) 0.4227(2) 0.0286(13) Uani 1 1 d .
H20 H 0.7855 0.0621 0.4536 0.034 Uiso 1 1 calc R
C21 C 0.8245(4) 0.1939(4) 0.4310(2) 0.0311(13) Uani 1 1 d .
H21 H 0.8749 0.2102 0.4673 0.037 Uiso 1 1 calc R
C22 C 0.8028(4) 0.2584(4) 0.3851(2) 0.0304(13) Uani 1 1 d .
H22 H 0.8386 0.3187 0.3898 0.036 Uiso 1 1 calc R
C23 C 0.7267(4) 0.2319(3) 0.3315(2) 0.0248(12) Uani 1 1 d .
H23 H 0.7115 0.2752 0.3004 0.030 Uiso 1 1 calc R
C24 C 0.4232(4) 0.2532(3) 0.3299(2) 0.0152(10) Uani 1 1 d .
C25 C 0.3955(4) 0.2254(3) 0.3929(2) 0.0172(11) Uani 1 1 d .
C26 C 0.4023(4) 0.2935(3) 0.4431(2) 0.0217(11) Uani 1 1 d .
H26 H 0.3821 0.2762 0.4842 0.026 Uiso 1 1 calc R
C27 C 0.4377(4) 0.3856(3) 0.4348(2) 0.0261(12) Uani 1 1 d .
H27 H 0.4409 0.4296 0.4695 0.031 Uiso 1 1 calc R
C28 C 0.4683(4) 0.4111(3) 0.3735(2) 0.0233(12) Uani 1 1 d .
H28 H 0.4940 0.4728 0.3676 0.028 Uiso 1 1 calc R
C29 C 0.4620(4) 0.3479(3) 0.3209(2) 0.0184(11) Uani 1 1 d .
C30 C 0.4940(4) 0.3738(3) 0.2530(2) 0.0233(12) Uani 1 1 d .
H30 H 0.5318 0.3194 0.2324 0.028 Uiso 1 1 calc R
C31 C 0.3765(4) 0.3915(3) 0.2131(2) 0.0266(12) Uani 1 1 d .
H31A H 0.3338 0.4415 0.2339 0.040 Uiso 1 1 calc R
H31B H 0.3244 0.3356 0.2100 0.040 Uiso 1 1 calc R
H31C H 0.3976 0.4085 0.1706 0.040 Uiso 1 1 calc R
C32 C 0.5863(4) 0.4567(3) 0.2515(2) 0.0367(14) Uani 1 1 d .
H32A H 0.5489 0.5128 0.2670 0.055 Uiso 1 1 calc R
H32B H 0.6110 0.4639 0.2080 0.055 Uiso 1 1 calc R
H32C H 0.6571 0.4457 0.2787 0.055 Uiso 1 1 calc R
C33 C 0.3581(4) 0.1238(3) 0.4027(2) 0.0205(11) Uani 1 1 d .
H33 H 0.4078 0.0853 0.3741 0.025 Uiso 1 1 calc R
C34 C 0.2232(4) 0.1023(3) 0.3814(2) 0.0329(13) Uani 1 1 d .
H34A H 0.2035 0.0369 0.3855 0.049 Uiso 1 1 calc R
H34B H 0.2104 0.1177 0.3371 0.049 Uiso 1 1 calc R
H34C H 0.1711 0.1389 0.4082 0.049 Uiso 1 1 calc R
C35 C 0.3847(4) 0.0939(3) 0.4712(2) 0.0304(13) Uani 1 1 d .
H35A H 0.4692 0.1092 0.4835 0.046 Uiso 1 1 calc R
H35B H 0.3692 0.0275 0.4729 0.046 Uiso 1 1 calc R
H35C H 0.3325 0.1263 0.5004 0.046 Uiso 1 1 calc R
C36 C 0.0975(4) 0.3115(3) 0.3058(2) 0.0290(13) Uani 1 1 d .
H36A H 0.1848 0.3045 0.3091 0.044 Uiso 1 1 calc R
H36B H 0.0595 0.2589 0.2811 0.044 Uiso 1 1 calc R
H36C H 0.0652 0.3146 0.3483 0.044 Uiso 1 1 calc R
C37 C 0.0706(4) 0.4010(3) 0.2725(2) 0.0183(11) Uani 1 1 d .
C38 C 0.0447(4) 0.3916(3) 0.2058(2) 0.0223(12) Uani 1 1 d .
H38 H 0.0270 0.3308 0.1891 0.027 Uiso 1 1 calc R
C39 C 0.0419(4) 0.4626(3) 0.1604(2) 0.0179(11) Uani 1 1 d .
C40 C 0.0487(4) 0.4271(3) 0.0902(2) 0.0271(12) Uani 1 1 d .
H40A H 0.0226 0.4748 0.0623 0.041 Uiso 1 1 calc R
H40B H -0.0042 0.3720 0.0826 0.041 Uiso 1 1 calc R
H40C H 0.1318 0.4120 0.0815 0.041 Uiso 1 1 calc R
C41 C 0.0440(4) 0.6206(3) 0.1267(2) 0.0188(11) Uani 1 1 d .
C42 C 0.1572(4) 0.6503(3) 0.1027(2) 0.0184(11) Uani 1 1 d .
C43 C 0.1578(4) 0.7237(3) 0.0601(2) 0.0228(12) Uani 1 1 d .
H43 H 0.2317 0.7449 0.0439 0.027 Uiso 1 1 calc R
C44 C 0.0500(4) 0.7645(3) 0.0422(2) 0.0288(13) Uani 1 1 d .
H44 H 0.0520 0.8130 0.0139 0.035 Uiso 1 1 calc R
C45 C -0.0602(4) 0.7344(3) 0.0654(2) 0.0263(12) Uani 1 1 d .
H45 H -0.1319 0.7631 0.0530 0.032 Uiso 1 1 calc R
C46 C -0.0661(4) 0.6611(3) 0.1077(2) 0.0205(11) Uani 1 1 d .
C47 C 0.2762(4) 0.6071(3) 0.1246(2) 0.0225(12) Uani 1 1 d .
H47 H 0.2559 0.5421 0.1345 0.027 Uiso 1 1 calc R
C48 C 0.3739(4) 0.6045(3) 0.0737(2) 0.0276(12) Uani 1 1 d .
H48A H 0.3396 0.5741 0.0344 0.041 Uiso 1 1 calc R
H48B H 0.4424 0.5704 0.0890 0.041 Uiso 1 1 calc R
H48C H 0.4012 0.6673 0.0655 0.041 Uiso 1 1 calc R
C49 C 0.3280(4) 0.6573(3) 0.1868(2) 0.0280(13) Uani 1 1 d .
H49A H 0.3438 0.7224 0.1795 0.042 Uiso 1 1 calc R
H49B H 0.4033 0.6297 0.2000 0.042 Uiso 1 1 calc R
H49C H 0.2696 0.6515 0.2201 0.042 Uiso 1 1 calc R
C50 C -0.1905(4) 0.6241(3) 0.1294(2) 0.0245(12) Uani 1 1 d .
H50 H -0.1765 0.5964 0.1713 0.029 Uiso 1 1 calc R
C51 C -0.2437(4) 0.5459(3) 0.0820(2) 0.0350(14) Uani 1 1 d .
H51A H -0.3225 0.5242 0.0960 0.053 Uiso 1 1 calc R
H51B H -0.1890 0.4948 0.0807 0.053 Uiso 1 1 calc R
H51C H -0.2530 0.5696 0.0396 0.053 Uiso 1 1 calc R
C52 C -0.2855(4) 0.6978(4) 0.1385(2) 0.0389(15) Uani 1 1 d .
H52A H -0.2499 0.7499 0.1646 0.058 Uiso 1 1 calc R
H52B H -0.3549 0.6714 0.1595 0.058 Uiso 1 1 calc R
H52C H -0.3118 0.7187 0.0971 0.058 Uiso 1 1 calc R
C53 C 0.1401(4) 0.4912(3) 0.3694(2) 0.0243(12) Uani 1 1 d .
H53A H 0.2024 0.4448 0.3732 0.029 Uiso 1 1 calc R
H53B H 0.0790 0.4794 0.4012 0.029 Uiso 1 1 calc R
C54 C 0.1984(4) 0.5876(3) 0.3824(2) 0.0202(11) Uani 1 1 d .
C55 C 0.2728(4) 0.6080(4) 0.4380(2) 0.0296(13) Uani 1 1 d .
H55 H 0.2874 0.5619 0.4672 0.035 Uiso 1 1 calc R
C56 C 0.3247(4) 0.6974(4) 0.4494(2) 0.0339(14) Uani 1 1 d .
H56 H 0.3758 0.7117 0.4858 0.041 Uiso 1 1 calc R
C57 C 0.2996(4) 0.7649(4) 0.4061(2) 0.0312(13) Uani 1 1 d .
H57 H 0.3327 0.8257 0.4130 0.037 Uiso 1 1 calc R
C58 C 0.2240(4) 0.7406(3) 0.3520(2) 0.0262(12) Uani 1 1 d .
H58 H 0.2067 0.7861 0.3228 0.031 Uiso 1 1 calc R
C59 C -0.0759(4) 0.7567(3) 0.3245(2) 0.0189(11) Uani 1 1 d .
C60 C -0.0932(4) 0.7345(3) 0.3900(2) 0.0180(11) Uani 1 1 d .
C61 C -0.0807(4) 0.8049(3) 0.4379(2) 0.0276(12) Uani 1 1 d .
H61 H -0.0918 0.7906 0.4806 0.033 Uiso 1 1 calc R
C62 C -0.0517(4) 0.8969(4) 0.4237(3) 0.0354(14) Uani 1 1 d .
H62 H -0.0404 0.9431 0.4567 0.043 Uiso 1 1 calc R
C63 C -0.0400(4) 0.9189(3) 0.3604(3) 0.0332(14) Uani 1 1 d .
H63 H -0.0233 0.9809 0.3509 0.040 Uiso 1 1 calc R
C64 C -0.0524(4) 0.8511(3) 0.3102(2) 0.0241(12) Uani 1 1 d .
C65 C -0.1276(4) 0.6343(3) 0.4047(2) 0.0220(11) Uani 1 1 d .
H65 H -0.0793 0.5937 0.3768 0.026 Uiso 1 1 calc R
C66 C -0.2629(4) 0.6117(3) 0.3862(2) 0.0295(13) Uani 1 1 d .
H66A H -0.3133 0.6516 0.4117 0.044 Uiso 1 1 calc R
H66B H -0.2827 0.5474 0.3941 0.044 Uiso 1 1 calc R
H66C H -0.2777 0.6221 0.3412 0.044 Uiso 1 1 calc R
C67 C -0.0980(4) 0.6098(4) 0.4744(2) 0.0363(14) Uani 1 1 d .
H67A H -0.0140 0.6280 0.4858 0.054 Uiso 1 1 calc R
H67B H -0.1103 0.5434 0.4782 0.054 Uiso 1 1 calc R
H67C H -0.1513 0.6424 0.5029 0.054 Uiso 1 1 calc R
C68 C -0.0421(5) 0.8751(3) 0.2398(3) 0.0340(14) Uani 1 1 d .
H68 H -0.0831 0.8233 0.2135 0.041 Uiso 1 1 calc R
C69 C 0.0918(5) 0.8822(4) 0.2192(2) 0.0399(15) Uani 1 1 d .
H69A H 0.1353 0.9321 0.2443 0.060 Uiso 1 1 calc R
H69B H 0.0935 0.8949 0.1742 0.060 Uiso 1 1 calc R
H69C H 0.1305 0.8241 0.2263 0.060 Uiso 1 1 calc R
C70 C -0.1087(5) 0.9645(4) 0.2240(3) 0.068(2) Uani 1 1 d .
H70A H -0.0667 1.0178 0.2461 0.102 Uiso 1 1 calc R
H70B H -0.1918 0.9596 0.2378 0.102 Uiso 1 1 calc R
H70C H -0.1091 0.9721 0.1782 0.102 Uiso 1 1 calc R

loop_
_atom_site_aniso_label
_atom_site_aniso_U_11
_atom_site_aniso_U_22
_atom_site_aniso_U_33
_atom_site_aniso_U_23
_atom_site_aniso_U_13
_atom_site_aniso_U_12
Zn1 0.0226(3) 0.0204(3) 0.0112(3) 0.0010(3) 0.0001(2) 0.0015(2)
Zn2 0.0231(3) 0.0221(3) 0.0103(3) 0.0015(3) 0.0013(2) 0.0002(2)
N2 0.019(2) 0.024(2) 0.011(2) 0.0012(19) -0.0003(17) 0.0025(18)
N1 0.022(2) 0.020(2) 0.013(2) 0.0004(18) 0.0023(18) 0.0022(18)
N3 0.016(2) 0.025(2) 0.017(2) 0.0021(19) 0.0020(17) 0.0002(18)
N5 0.020(2) 0.025(2) 0.013(2) -0.0018(19) -0.0011(17) -0.0058(18)
N4 0.020(2) 0.028(2) 0.016(2) -0.001(2) 0.0011(18) 0.0051(19)
N6 0.023(2) 0.029(2) 0.017(2) 0.000(2) 0.0022(18) -0.0008(19)
O1 0.0279(19) 0.0160(17) 0.0084(16) -0.0037(14) -0.0028(14) 0.0011(14)
O2 0.0269(19) 0.0221(18) 0.0088(16) -0.0019(15) -0.0010(14) 0.0017(15)
C1 0.024(3) 0.026(3) 0.021(3) 0.006(2) 0.004(2) 0.002(2)
C2 0.016(3) 0.021(3) 0.018(3) 0.006(2) 0.006(2) 0.002(2)
C3 0.029(3) 0.019(3) 0.018(3) -0.002(2) -0.002(2) -0.002(2)
C4 0.014(2) 0.021(3) 0.017(3) -0.002(2) 0.005(2) -0.001(2)
C5 0.029(3) 0.022(3) 0.018(3) -0.001(2) 0.001(2) 0.000(2)
C6 0.022(3) 0.018(3) 0.009(2) 0.000(2) 0.002(2) 0.000(2)
C7 0.024(3) 0.019(3) 0.010(2) -0.002(2) -0.002(2) 0.002(2)
C8 0.023(3) 0.030(3) 0.018(3) 0.000(2) 0.000(2) 0.003(2)
C9 0.047(4) 0.030(3) 0.013(3) 0.009(2) 0.003(3) 0.002(3)
C10 0.033(3) 0.029(3) 0.018(3) 0.000(2) 0.004(2) -0.012(2)
C11 0.029(3) 0.027(3) 0.005(2) 0.001(2) 0.003(2) -0.002(2)
C12 0.023(3) 0.026(3) 0.016(3) 0.000(2) -0.004(2) 0.002(2)
C13 0.031(3) 0.041(3) 0.026(3) -0.002(3) 0.011(3) -0.006(3)
C14 0.033(3) 0.049(4) 0.026(3) -0.004(3) -0.003(3) -0.001(3)
C15 0.024(3) 0.035(3) 0.013(3) 0.009(2) 0.002(2) -0.007(2)
C16 0.026(3) 0.046(3) 0.031(3) 0.014(3) 0.004(3) 0.006(3)
C17 0.030(3) 0.061(4) 0.040(4) -0.011(3) -0.001(3) -0.015(3)
C18 0.031(3) 0.031(3) 0.015(3) 0.001(2) -0.002(2) 0.002(2)
C19 0.017(3) 0.027(3) 0.017(3) -0.005(2) 0.002(2) 0.007(2)
C20 0.030(3) 0.038(3) 0.018(3) -0.001(3) -0.002(2) 0.007(3)
C21 0.023(3) 0.051(4) 0.018(3) -0.012(3) -0.009(2) 0.008(3)
C22 0.026(3) 0.033(3) 0.031(3) -0.012(3) -0.003(3) -0.002(2)
C23 0.023(3) 0.028(3) 0.023(3) -0.004(2) 0.002(2) 0.000(2)
C24 0.011(2) 0.018(3) 0.016(2) 0.003(2) -0.001(2) 0.000(2)
C25 0.016(3) 0.020(3) 0.016(2) 0.000(2) -0.001(2) 0.005(2)
C26 0.020(3) 0.031(3) 0.015(3) 0.002(2) 0.003(2) 0.007(2)
C27 0.023(3) 0.032(3) 0.023(3) -0.011(3) -0.007(2) 0.006(2)
C28 0.021(3) 0.021(3) 0.027(3) -0.001(2) -0.004(2) 0.002(2)
C29 0.018(3) 0.018(3) 0.020(3) 0.003(2) -0.002(2) 0.002(2)
C30 0.028(3) 0.018(3) 0.025(3) 0.003(2) 0.003(2) -0.002(2)
C31 0.026(3) 0.031(3) 0.022(3) 0.003(3) -0.003(2) 0.001(2)
C32 0.042(3) 0.036(3) 0.032(3) 0.007(3) 0.003(3) -0.008(3)
C33 0.022(3) 0.028(3) 0.013(2) 0.007(2) 0.001(2) 0.006(2)
C34 0.030(3) 0.036(3) 0.033(3) 0.009(3) -0.003(3) -0.001(3)
C35 0.034(3) 0.034(3) 0.024(3) 0.007(3) 0.004(2) 0.006(3)
C36 0.032(3) 0.024(3) 0.032(3) 0.005(3) 0.008(3) 0.004(2)
C37 0.010(2) 0.026(3) 0.020(3) 0.007(2) 0.007(2) 0.005(2)
C38 0.023(3) 0.018(3) 0.026(3) -0.004(2) 0.006(2) -0.006(2)
C39 0.010(2) 0.027(3) 0.015(3) 0.002(2) -0.001(2) -0.005(2)
C40 0.029(3) 0.030(3) 0.022(3) -0.006(2) 0.003(2) 0.000(2)
C41 0.024(3) 0.021(3) 0.012(2) 0.000(2) 0.001(2) 0.000(2)
C42 0.017(3) 0.025(3) 0.012(2) -0.003(2) -0.001(2) -0.002(2)
C43 0.017(3) 0.029(3) 0.023(3) 0.004(2) 0.004(2) -0.005(2)
C44 0.035(3) 0.032(3) 0.021(3) 0.010(3) 0.000(2) 0.006(3)
C45 0.023(3) 0.038(3) 0.019(3) -0.001(3) -0.005(2) 0.009(2)
C46 0.017(3) 0.035(3) 0.009(2) -0.002(2) 0.001(2) -0.001(2)
C47 0.021(3) 0.028(3) 0.020(3) 0.006(2) 0.006(2) -0.002(2)
C48 0.025(3) 0.039(3) 0.019(3) 0.005(3) 0.002(2) 0.004(2)
C49 0.022(3) 0.040(3) 0.022(3) 0.004(3) -0.001(2) -0.003(2)
C50 0.018(3) 0.042(3) 0.014(3) 0.009(3) 0.000(2) 0.006(2)
C51 0.027(3) 0.037(3) 0.041(3) -0.005(3) 0.005(3) 0.001(3)
C52 0.028(3) 0.054(4) 0.033(3) -0.021(3) 0.000(3) 0.000(3)
C53 0.026(3) 0.029(3) 0.018(3) 0.007(2) 0.002(2) 0.005(2)
C54 0.017(3) 0.031(3) 0.013(2) 0.001(2) 0.006(2) 0.005(2)
C55 0.030(3) 0.040(3) 0.020(3) -0.001(3) -0.001(2) 0.011(3)
C56 0.032(3) 0.048(4) 0.021(3) -0.008(3) -0.007(2) 0.009(3)
C57 0.026(3) 0.035(3) 0.032(3) -0.011(3) -0.005(2) 0.001(2)
C58 0.022(3) 0.031(3) 0.026(3) 0.001(3) 0.004(2) 0.001(2)
C59 0.014(3) 0.022(3) 0.021(3) -0.003(2) -0.001(2) 0.001(2)
C60 0.017(3) 0.025(3) 0.012(2) -0.001(2) -0.002(2) 0.001(2)
C61 0.025(3) 0.036(3) 0.022(3) -0.005(3) -0.004(2) 0.009(2)
C62 0.029(3) 0.034(3) 0.040(4) -0.024(3) -0.016(3) 0.008(3)
C63 0.029(3) 0.016(3) 0.053(4) -0.002(3) -0.012(3) 0.000(2)
C64 0.021(3) 0.025(3) 0.027(3) 0.002(3) -0.005(2) 0.001(2)
C65 0.026(3) 0.031(3) 0.010(2) 0.006(2) 0.004(2) 0.006(2)
C66 0.037(3) 0.031(3) 0.022(3) 0.006(3) 0.002(2) -0.002(3)
C67 0.039(3) 0.054(4) 0.018(3) 0.011(3) 0.003(3) 0.013(3)
C68 0.036(3) 0.028(3) 0.038(3) 0.010(3) -0.010(3) -0.012(3)
C69 0.045(4) 0.048(4) 0.028(3) 0.008(3) 0.002(3) 0.013(3)
C70 0.031(4) 0.085(5) 0.096(6) 0.069(5) 0.015(4) 0.013(3)

loop_
_atom_type_symbol
_atom_type_description
_atom_type_scat_dispersion_real
_atom_type_scat_dispersion_imag
_atom_type_scat_source
C C 0.0033 0.0016 'International Tables Vol C Tables 4.2.6.8 and 6.1.1.4'
H H 0.0000 0.0000 'International Tables Vol C Tables 4.2.6.8 and 6.1.1.4'
N N 0.0061 0.0033 'International Tables Vol C Tables 4.2.6.8 and 6.1.1.4'
O O 0.0106 0.0060 'International Tables Vol C Tables 4.2.6.8 and 6.1.1.4'
Zn Zn 0.2839 1.4301 'International Tables Vol C Tables 4.2.6.8 and 6.1.1.4'

loop_
_geom_angle_atom_site_label_1
_geom_angle_atom_site_label_2
_geom_angle_atom_site_label_3
_geom_angle
O1 Zn1 N1 136.90(14)
O1 Zn1 N2 108.36(14)
N1 Zn1 N2 98.08(15)
O1 Zn1 N3 99.47(13)
N1 Zn1 N3 80.58(14)
N2 Zn1 N3 138.56(14)
O2 Zn2 N4 136.25(14)
O2 Zn2 N5 110.16(14)
N4 Zn2 N5 96.14(16)
O2 Zn2 N6 100.78(14)
N4 Zn2 N6 80.47(15)
N5 Zn2 N6 136.78(15)
C4 N2 C6 123.9(4)
C4 N2 Zn1 120.5(3)
C6 N2 Zn1 115.6(3)
C2 N1 C18 121.3(4)
C2 N1 Zn1 122.6(3)
C18 N1 Zn1 115.2(3)
C23 N3 C19 119.8(4)
C23 N3 Zn1 128.7(3)
C19 N3 Zn1 109.7(3)
C39 N5 C41 121.1(4)
C39 N5 Zn2 121.3(3)
C41 N5 Zn2 117.6(3)
C37 N4 C53 121.3(4)
C37 N4 Zn2 122.8(3)
C53 N4 Zn2 115.6(3)
C54 N6 C58 119.6(4)
C54 N6 Zn2 110.4(3)
C58 N6 Zn2 129.6(3)
C24 O1 Zn1 125.2(3)
C59 O2 Zn2 122.1(3)
C2 C1 H1A 109.5
C2 C1 H1B 109.5
H1A C1 H1B 109.5
C2 C1 H1C 109.5
H1A C1 H1C 109.5
H1B C1 H1C 109.5
N1 C2 C3 122.1(4)
N1 C2 C1 120.3(4)
C3 C2 C1 117.6(4)
C4 C3 C2 130.8(4)
C4 C3 H3 114.6
C2 C3 H3 114.6
N2 C4 C3 124.9(4)
N2 C4 C5 119.1(4)
C3 C4 C5 116.0(4)
C4 C5 H5A 109.5
C4 C5 H5B 109.5
H5A C5 H5B 109.5
C4 C5 H5C 109.5
H5A C5 H5C 109.5
H5B C5 H5C 109.5
C7 C6 C11 121.3(4)
C7 C6 N2 120.8(4)
C11 C6 N2 117.6(4)
C6 C7 C8 118.2(4)
C6 C7 C12 123.1(4)
C8 C7 C12 118.6(4)
C9 C8 C7 120.5(4)
C9 C8 H8 119.7
C7 C8 H8 119.7
C8 C9 C10 120.7(5)
C8 C9 H9 119.7
C10 C9 H9 119.7
C9 C10 C11 121.0(4)
C9 C10 H10 119.5
C11 C10 H10 119.5
C10 C11 C6 118.3(4)
C10 C11 C15 121.0(4)
C6 C11 C15 120.7(4)
C7 C12 C14 112.9(4)
C7 C12 C13 109.5(4)
C14 C12 C13 110.8(4)
C7 C12 H12 107.8
C14 C12 H12 107.8
C13 C12 H12 107.8
C12 C13 H13A 109.5
C12 C13 H13B 109.5
H13A C13 H13B 109.5
C12 C13 H13C 109.5
H13A C13 H13C 109.5
H13B C13 H13C 109.5
C12 C14 H14A 109.5
C12 C14 H14B 109.5
H14A C14 H14B 109.5
C12 C14 H14C 109.5
H14A C14 H14C 109.5
H14B C14 H14C 109.5
C11 C15 C16 109.9(4)
C11 C15 C17 114.0(4)
C16 C15 C17 109.3(4)
C11 C15 H15 107.8
C16 C15 H15 107.8
C17 C15 H15 107.8
C15 C16 H16A 109.5
C15 C16 H16B 109.5
H16A C16 H16B 109.5
C15 C16 H16C 109.5
H16A C16 H16C 109.5
H16B C16 H16C 109.5
C15 C17 H17A 109.5
C15 C17 H17B 109.5
H17A C17 H17B 109.5
C15 C17 H17C 109.5
H17A C17 H17C 109.5
H17B C17 H17C 109.5
N1 C18 C19 110.3(4)
N1 C18 H18A 109.6
C19 C18 H18A 109.6
N1 C18 H18B 109.6
C19 C18 H18B 109.6
H18A C18 H18B 108.1
N3 C19 C20 120.1(4)
N3 C19 C18 118.0(4)
C20 C19 C18 121.9(4)
C21 C20 C19 120.3(5)
C21 C20 H20 119.9
C19 C20 H20 119.9
C20 C21 C22 119.4(4)
C20 C21 H21 120.3
C22 C21 H21 120.3
C21 C22 C23 118.7(5)
C21 C22 H22 120.6
C23 C22 H22 120.6
N3 C23 C22 121.6(5)
N3 C23 H23 119.2
C22 C23 H23 119.2
O1 C24 C25 120.3(4)
O1 C24 C29 120.2(4)
C25 C24 C29 119.5(4)
C26 C25 C24 118.0(4)
C26 C25 C33 122.6(4)
C24 C25 C33 119.4(4)
C27 C26 C25 123.0(4)
C27 C26 H26 118.5
C25 C26 H26 118.5
C26 C27 C28 118.3(5)
C26 C27 H27 120.8
C28 C27 H27 120.8
C29 C28 C27 122.2(4)
C29 C28 H28 118.9
C27 C28 H28 118.9
C28 C29 C24 118.9(4)
C28 C29 C30 123.4(4)
C24 C29 C30 117.7(4)
C29 C30 C32 113.8(4)
C29 C30 C31 110.1(4)
C32 C30 C31 110.9(4)
C29 C30 H30 107.3
C32 C30 H30 107.3
C31 C30 H30 107.3
C30 C31 H31A 109.5
C30 C31 H31B 109.5
H31A C31 H31B 109.5
C30 C31 H31C 109.5
H31A C31 H31C 109.5
H31B C31 H31C 109.5
C30 C32 H32A 109.5
C30 C32 H32B 109.5
H32A C32 H32B 109.5
C30 C32 H32C 109.5
H32A C32 H32C 109.5
H32B C32 H32C 109.5
C25 C33 C35 113.5(4)
C25 C33 C34 111.2(4)
C35 C33 C34 111.3(4)
C25 C33 H33 106.8
C35 C33 H33 106.8
C34 C33 H33 106.8
C33 C34 H34A 109.5
C33 C34 H34B 109.5
H34A C34 H34B 109.5
C33 C34 H34C 109.5
H34A C34 H34C 109.5
H34B C34 H34C 109.5
C33 C35 H35A 109.5
C33 C35 H35B 109.5
H35A C35 H35B 109.5
C33 C35 H35C 109.5
H35A C35 H35C 109.5
H35B C35 H35C 109.5
C37 C36 H36A 109.5
C37 C36 H36B 109.5
H36A C36 H36B 109.5
C37 C36 H36C 109.5
H36A C36 H36C 109.5
H36B C36 H36C 109.5
N4 C37 C38 123.4(4)
N4 C37 C36 120.1(4)
C38 C37 C36 116.3(4)
C37 C38 C39 128.5(4)
C37 C38 H38 115.8
C39 C38 H38 115.8
N5 C39 C38 124.6(4)
N5 C39 C40 120.7(4)
C38 C39 C40 114.5(4)
C39 C40 H40A 109.5
C39 C40 H40B 109.5
H40A C40 H40B 109.5
C39 C40 H40C 109.5
H40A C40 H40C 109.5
H40B C40 H40C 109.5
C46 C41 C42 121.3(4)
C46 C41 N5 118.8(4)
C42 C41 N5 119.6(4)
C43 C42 C41 118.0(4)
C43 C42 C47 121.1(4)
C41 C42 C47 120.8(4)
C44 C43 C42 120.7(4)
C44 C43 H43 119.7
C42 C43 H43 119.7
C45 C44 C43 120.9(5)
C45 C44 H44 119.6
C43 C44 H44 119.6
C44 C45 C46 120.8(5)
C44 C45 H45 119.6
C46 C45 H45 119.6
C45 C46 C41 118.2(4)
C45 C46 C50 120.0(4)
C41 C46 C50 121.6(4)
C42 C47 C49 110.2(4)
C42 C47 C48 114.2(4)
C49 C47 C48 110.3(4)
C42 C47 H47 107.3
C49 C47 H47 107.3
C48 C47 H47 107.3
C47 C48 H48A 109.5
C47 C48 H48B 109.5
H48A C48 H48B 109.5
C47 C48 H48C 109.5
H48A C48 H48C 109.5
H48B C48 H48C 109.5
C47 C49 H49A 109.5
C47 C49 H49B 109.5
H49A C49 H49B 109.5
C47 C49 H49C 109.5
H49A C49 H49C 109.5
H49B C49 H49C 109.5
C52 C50 C46 114.8(4)
C52 C50 C51 109.0(4)
C46 C50 C51 110.6(4)
C52 C50 H50 107.4
C46 C50 H50 107.4
C51 C50 H50 107.4
C50 C51 H51A 109.5
C50 C51 H51B 109.5
H51A C51 H51B 109.5
C50 C51 H51C 109.5
H51A C51 H51C 109.5
H51B C51 H51C 109.5
C50 C52 H52A 109.5
C50 C52 H52B 109.5
H52A C52 H52B 109.5
C50 C52 H52C 109.5
H52A C52 H52C 109.5
H52B C52 H52C 109.5
N4 C53 C54 110.6(4)
N4 C53 H53A 109.5
C54 C53 H53A 109.5
N4 C53 H53B 109.5
C54 C53 H53B 109.5
H53A C53 H53B 108.1
N6 C54 C55 121.0(4)
N6 C54 C53 118.6(4)
C55 C54 C53 120.4(4)
C56 C55 C54 119.5(5)
C56 C55 H55 120.3
C54 C55 H55 120.3
C57 C56 C55 119.1(5)
C57 C56 H56 120.5
C55 C56 H56 120.5
C56 C57 C58 118.8(5)
C56 C57 H57 120.6
C58 C57 H57 120.6
N6 C58 C57 122.0(5)
N6 C58 H58 119.0
C57 C58 H58 119.0
O2 C59 C64 120.7(4)
O2 C59 C60 120.4(4)
C64 C59 C60 118.9(4)
C61 C60 C59 119.3(4)
C61 C60 C65 121.9(4)
C59 C60 C65 118.8(4)
C60 C61 C62 121.3(5)
C60 C61 H61 119.3
C62 C61 H61 119.3
C63 C62 C61 119.4(5)
C63 C62 H62 120.3
C61 C62 H62 120.3
C62 C63 C64 121.8(5)
C62 C63 H63 119.1
C64 C63 H63 119.1
C63 C64 C59 119.2(4)
C63 C64 C68 122.2(4)
C59 C64 C68 118.6(4)
C60 C65 C66 110.3(4)
C60 C65 C67 114.4(4)
C66 C65 C67 110.9(4)
C60 C65 H65 107.0
C66 C65 H65 107.0
C67 C65 H65 107.0
C65 C66 H66A 109.5
C65 C66 H66B 109.5
H66A C66 H66B 109.5
C65 C66 H66C 109.5
H66A C66 H66C 109.5
H66B C66 H66C 109.5
C65 C67 H67A 109.5
C65 C67 H67B 109.5
H67A C67 H67B 109.5
C65 C67 H67C 109.5
H67A C67 H67C 109.5
H67B C67 H67C 109.5
C64 C68 C69 112.6(4)
C64 C68 C70 112.6(5)
C69 C68 C70 110.3(4)
C64 C68 H68 107.0
C69 C68 H68 107.0
C70 C68 H68 107.0
C68 C69 H69A 109.5
C68 C69 H69B 109.5
H69A C69 H69B 109.5
C68 C69 H69C 109.5
H69A C69 H69C 109.5
H69B C69 H69C 109.5
C68 C70 H70A 109.5
C68 C70 H70B 109.5
H70A C70 H70B 109.5
C68 C70 H70C 109.5
H70A C70 H70C 109.5
H70B C70 H70C 109.5

loop_
_geom_bond_atom_site_label_1
_geom_bond_atom_site_label_2
_geom_bond_distance
Zn1 O1 1.896(3)
Zn1 N1 1.961(4)
Zn1 N2 1.973(4)
Zn1 N3 2.131(3)
Zn2 O2 1.896(3)
Zn2 N4 1.961(4)
Zn2 N5 1.980(4)
Zn2 N6 2.163(4)
N2 C4 1.319(5)
N2 C6 1.438(5)
N1 C2 1.324(5)
N1 C18 1.436(5)
N3 C23 1.344(5)
N3 C19 1.348(5)
N5 C39 1.313(5)
N5 C41 1.437(5)
N4 C37 1.315(5)
N4 C53 1.452(5)
N6 C54 1.336(5)
N6 C58 1.342(5)
O1 C24 1.329(5)
O2 C59 1.334(5)
C1 C2 1.509(6)
C1 H1A 0.9600
C1 H1B 0.9600
C1 H1C 0.9600
C2 C3 1.416(6)
C3 C4 1.394(6)
C3 H3 0.9300
C4 C5 1.525(6)
C5 H5A 0.9600
C5 H5B 0.9600
C5 H5C 0.9600
C6 C7 1.394(6)
C6 C11 1.411(6)
C7 C8 1.403(6)
C7 C12 1.525(6)
C8 C9 1.376(6)
C8 H8 0.9300
C9 C10 1.377(6)
C9 H9 0.9300
C10 C11 1.381(6)
C10 H10 0.9300
C11 C15 1.515(6)
C12 C14 1.532(6)
C12 C13 1.532(6)
C12 H12 0.9800
C13 H13A 0.9600
C13 H13B 0.9600
C13 H13C 0.9600
C14 H14A 0.9600
C14 H14B 0.9600
C14 H14C 0.9600
C15 C16 1.523(6)
C15 C17 1.526(6)
C15 H15 0.9800
C16 H16A 0.9600
C16 H16B 0.9600
C16 H16C 0.9600
C17 H17A 0.9600
C17 H17B 0.9600
C17 H17C 0.9600
C18 C19 1.511(6)
C18 H18A 0.9700
C18 H18B 0.9700
C19 C20 1.394(6)
C20 C21 1.363(6)
C20 H20 0.9300
C21 C22 1.378(6)
C21 H21 0.9300
C22 C23 1.388(6)
C22 H22 0.9300
C23 H23 0.9300
C24 C25 1.421(6)
C24 C29 1.425(6)
C25 C26 1.388(6)
C25 C33 1.519(6)
C26 C27 1.377(6)
C26 H26 0.9300
C27 C28 1.389(6)
C27 H27 0.9300
C28 C29 1.379(6)
C28 H28 0.9300
C29 C30 1.523(6)
C30 C32 1.526(5)
C30 C31 1.534(6)
C30 H30 0.9800
C31 H31A 0.9600
C31 H31B 0.9600
C31 H31C 0.9600
C32 H32A 0.9600
C32 H32B 0.9600
C32 H32C 0.9600
C33 C35 1.524(5)
C33 C34 1.534(5)
C33 H33 0.9800
C34 H34A 0.9600
C34 H34B 0.9600
C34 H34C 0.9600
C35 H35A 0.9600
C35 H35B 0.9600
C35 H35C 0.9600
C36 C37 1.515(6)
C36 H36A 0.9600
C36 H36B 0.9600
C36 H36C 0.9600
C37 C38 1.398(6)
C38 C39 1.418(6)
C38 H38 0.9300
C39 C40 1.524(6)
C40 H40A 0.9600
C40 H40B 0.9600
C40 H40C 0.9600
C41 C46 1.403(6)
C41 C42 1.405(6)
C42 C43 1.402(6)
C42 C47 1.520(6)
C43 C44 1.378(6)
C43 H43 0.9300
C44 C45 1.371(6)
C44 H44 0.9300
C45 C46 1.400(6)
C45 H45 0.9300
C46 C50 1.527(6)
C47 C49 1.523(6)
C47 C48 1.526(6)
C47 H47 0.9800
C48 H48A 0.9600
C48 H48B 0.9600
C48 H48C 0.9600
C49 H49A 0.9600
C49 H49B 0.9600
C49 H49C 0.9600
C50 C52 1.514(6)
C50 C51 1.533(6)
C50 H50 0.9800
C51 H51A 0.9600
C51 H51B 0.9600
C51 H51C 0.9600
C52 H52A 0.9600
C52 H52B 0.9600
C52 H52C 0.9600
C53 C54 1.503(6)
C53 H53A 0.9700
C53 H53B 0.9700
C54 C55 1.396(6)
C55 C56 1.382(6)
C55 H55 0.9300
C56 C57 1.377(6)
C56 H56 0.9300
C57 C58 1.389(6)
C57 H57 0.9300
C58 H58 0.9300
C59 C64 1.412(6)
C59 C60 1.427(6)
C60 C61 1.377(6)
C60 C65 1.515(6)
C61 C62 1.387(6)
C61 H61 0.9300
C62 C63 1.374(7)
C62 H62 0.9300
C63 C64 1.384(6)
C63 H63 0.9300
C64 C68 1.521(6)
C65 C66 1.526(6)
C65 C67 1.529(5)
C65 H65 0.9800
C66 H66A 0.9600
C66 H66B 0.9600
C66 H66C 0.9600
C67 H67A 0.9600
C67 H67B 0.9600
C67 H67C 0.9600
C68 C69 1.536(6)
C68 C70 1.537(7)
C68 H68 0.9800
C69 H69A 0.9600
C69 H69B 0.9600
C69 H69C 0.9600
C70 H70A 0.9600
C70 H70B 0.9600
C70 H70C 0.9600

loop_
_geom_torsion_atom_site_label_1
_geom_torsion_atom_site_label_2
_geom_torsion_atom_site_label_3
_geom_torsion_atom_site_label_4
_geom_torsion
O1 Zn1 N2 C4 -136.9(3)
N1 Zn1 N2 C4 8.6(4)
N3 Zn1 N2 C4 93.5(4)
O1 Zn1 N2 C6 41.0(3)
N1 Zn1 N2 C6 -173.5(3)
N3 Zn1 N2 C6 -88.6(3)
O1 Zn1 N1 C2 119.4(3)
N2 Zn1 N1 C2 -8.7(4)
N3 Zn1 N1 C2 -146.8(4)
O1 Zn1 N1 C18 -71.1(4)
N2 Zn1 N1 C18 160.8(3)
N3 Zn1 N1 C18 22.8(3)
O1 Zn1 N3 C23 -48.0(4)
N1 Zn1 N3 C23 175.7(4)
N2 Zn1 N3 C23 84.2(5)
O1 Zn1 N3 C19 116.7(3)
N1 Zn1 N3 C19 -19.6(3)
N2 Zn1 N3 C19 -111.2(3)
O2 Zn2 N5 C39 -131.1(3)
N4 Zn2 N5 C39 13.3(4)
N6 Zn2 N5 C39 95.9(4)
O2 Zn2 N5 C41 50.2(3)
N4 Zn2 N5 C41 -165.3(3)
N6 Zn2 N5 C41 -82.7(4)
O2 Zn2 N4 C37 110.5(3)
N5 Zn2 N4 C37 -17.4(4)
N6 Zn2 N4 C37 -153.9(4)
O2 Zn2 N4 C53 -76.3(4)
N5 Zn2 N4 C53 155.9(3)
N6 Zn2 N4 C53 19.4(3)
O2 Zn2 N6 C54 122.1(3)
N4 Zn2 N6 C54 -13.5(3)
N5 Zn2 N6 C54 -102.3(3)
O2 Zn2 N6 C58 -50.2(4)
N4 Zn2 N6 C58 174.3(4)
N5 Zn2 N6 C58 85.4(5)
N1 Zn1 O1 C24 72.4(4)
N2 Zn1 O1 C24 -162.8(3)
N3 Zn1 O1 C24 -13.9(3)
N4 Zn2 O2 C59 82.8(3)
N5 Zn2 O2 C59 -153.9(3)
N6 Zn2 O2 C59 -4.6(3)
C18 N1 C2 C3 -165.9(4)
Zn1 N1 C2 C3 3.0(6)
C18 N1 C2 C1 11.9(6)
Zn1 N1 C2 C1 -179.2(3)
N1 C2 C3 C4 6.5(8)
C1 C2 C3 C4 -171.4(5)
C6 N2 C4 C3 179.2(4)
Zn1 N2 C4 C3 -3.1(6)
C6 N2 C4 C5 0.2(6)
Zn1 N2 C4 C5 177.9(3)
C2 C3 C4 N2 -6.4(8)
C2 C3 C4 C5 172.7(4)
C4 N2 C6 C7 77.2(6)
Zn1 N2 C6 C7 -100.6(4)
C4 N2 C6 C11 -109.1(5)
Zn1 N2 C6 C11 73.1(4)
C11 C6 C7 C8 0.7(7)
N2 C6 C7 C8 174.1(4)
C11 C6 C7 C12 -175.5(4)
N2 C6 C7 C12 -2.0(7)
C6 C7 C8 C9 0.1(7)
C12 C7 C8 C9 176.4(4)
C7 C8 C9 C10 -1.2(7)
C8 C9 C10 C11 1.6(7)
C9 C10 C11 C6 -0.9(7)
C9 C10 C11 C15 177.0(4)
C7 C6 C11 C10 -0.2(7)
N2 C6 C11 C10 -173.9(4)
C7 C6 C11 C15 -178.2(4)
N2 C6 C11 C15 8.2(6)
C6 C7 C12 C14 -131.9(5)
C8 C7 C12 C14 52.0(6)
C6 C7 C12 C13 104.1(5)
C8 C7 C12 C13 -72.0(5)
C10 C11 C15 C16 -91.2(5)
C6 C11 C15 C16 86.6(5)
C10 C11 C15 C17 31.9(6)
C6 C11 C15 C17 -150.2(4)
C2 N1 C18 C19 148.2(4)
Zn1 N1 C18 C19 -21.5(5)
C23 N3 C19 C20 0.3(7)
Zn1 N3 C19 C20 -166.0(4)
C23 N3 C19 C18 179.8(4)
Zn1 N3 C19 C18 13.5(5)
N1 C18 C19 N3 3.8(6)
N1 C18 C19 C20 -176.7(4)
N3 C19 C20 C21 -0.3(7)
C18 C19 C20 C21 -179.8(4)
C19 C20 C21 C22 0.1(8)
C20 C21 C22 C23 0.2(8)
C19 N3 C23 C22 0.1(7)
Zn1 N3 C23 C22 163.4(3)
C21 C22 C23 N3 -0.3(8)
Zn1 O1 C24 C25 -76.2(5)
Zn1 O1 C24 C29 104.5(4)
O1 C24 C25 C26 -176.5(4)
C29 C24 C25 C26 2.8(6)
O1 C24 C25 C33 2.6(6)
C29 C24 C25 C33 -178.1(4)
C24 C25 C26 C27 -1.8(7)
C33 C25 C26 C27 179.1(4)
C25 C26 C27 C28 -0.3(7)
C26 C27 C28 C29 1.3(7)
C27 C28 C29 C24 -0.2(7)
C27 C28 C29 C30 179.5(4)
O1 C24 C29 C28 177.5(4)
C25 C24 C29 C28 -1.9(6)
O1 C24 C29 C30 -2.3(6)
C25 C24 C29 C30 178.4(4)
C28 C29 C30 C32 26.9(6)
C24 C29 C30 C32 -153.3(4)
C28 C29 C30 C31 -98.3(5)
C24 C29 C30 C31 81.5(5)
C26 C25 C33 C35 -26.0(6)
C24 C25 C33 C35 154.9(4)
C26 C25 C33 C34 100.4(5)
C24 C25 C33 C34 -78.7(5)
C53 N4 C37 C38 -163.5(4)
Zn2 N4 C37 C38 9.4(6)
C53 N4 C37 C36 10.6(6)
Zn2 N4 C37 C36 -176.5(3)
N4 C37 C38 C39 8.8(7)
C36 C37 C38 C39 -165.5(4)
C41 N5 C39 C38 177.2(4)
Zn2 N5 C39 C38 -1.5(6)
C41 N5 C39 C40 1.5(6)
Zn2 N5 C39 C40 -177.1(3)
C37 C38 C39 N5 -13.4(8)
C37 C38 C39 C40 162.5(4)
C39 N5 C41 C46 100.9(5)
Zn2 N5 C41 C46 -80.5(4)
C39 N5 C41 C42 -84.2(5)
Zn2 N5 C41 C42 94.5(4)
C46 C41 C42 C43 1.5(7)
N5 C41 C42 C43 -173.3(4)
C46 C41 C42 C47 178.9(4)
N5 C41 C42 C47 4.1(6)
C41 C42 C43 C44 -0.6(7)
C47 C42 C43 C44 -177.9(4)
C42 C43 C44 C45 0.0(7)
C43 C44 C45 C46 -0.4(7)
C44 C45 C46 C41 1.3(7)
C44 C45 C46 C50 -175.7(4)
C42 C41 C46 C45 -1.9(7)
N5 C41 C46 C45 172.9(4)
C42 C41 C46 C50 175.1(4)
N5 C41 C46 C50 -10.1(6)
C43 C42 C47 C49 91.4(5)
C41 C42 C47 C49 -85.9(5)
C43 C42 C47 C48 -33.4(6)
C41 C42 C47 C48 149.3(4)
C45 C46 C50 C52 -35.3(6)
C41 C46 C50 C52 147.7(4)
C45 C46 C50 C51 88.6(5)
C41 C46 C50 C51 -88.4(5)
C37 N4 C53 C54 151.7(4)
Zn2 N4 C53 C54 -21.7(5)
C58 N6 C54 C55 -0.2(7)
Zn2 N6 C54 C55 -173.3(4)
C58 N6 C54 C53 178.5(4)
Zn2 N6 C54 C53 5.3(5)
N4 C53 C54 N6 9.6(6)
N4 C53 C54 C55 -171.7(4)
N6 C54 C55 C56 -0.8(7)
C53 C54 C55 C56 -179.5(4)
C54 C55 C56 C57 1.3(8)
C55 C56 C57 C58 -0.7(8)
C54 N6 C58 C57 0.8(7)
Zn2 N6 C58 C57 172.4(3)
C56 C57 C58 N6 -0.3(8)
Zn2 O2 C59 C64 108.5(4)
Zn2 O2 C59 C60 -72.4(5)
O2 C59 C60 C61 177.8(4)
C64 C59 C60 C61 -3.2(6)
O2 C59 C60 C65 -3.6(6)
C64 C59 C60 C65 175.5(4)
C59 C60 C61 C62 0.1(7)
C65 C60 C61 C62 -178.6(4)
C60 C61 C62 C63 2.6(7)
C61 C62 C63 C64 -2.1(7)
C62 C63 C64 C59 -1.0(7)
C62 C63 C64 C68 178.8(5)
O2 C59 C64 C63 -177.3(4)
C60 C59 C64 C63 3.6(7)
O2 C59 C64 C68 2.9(7)
C60 C59 C64 C68 -176.2(4)
C61 C60 C65 C66 102.8(5)
C59 C60 C65 C66 -75.9(5)
C61 C60 C65 C67 -22.9(6)
C59 C60 C65 C67 158.4(4)
C63 C64 C68 C69 83.4(6)
C59 C64 C68 C69 -96.9(5)
C63 C64 C68 C70 -42.1(6)
C59 C64 C68 C70 137.6(5)
